data_7029463
loop_
_publ_author_name
'Shakirova, Julia R.'
'Grachova, Elena V.'
'Karttunen, Antti J.'
'Gurzhiy, Vladislav V.'
'Tunik, Sergey P.'
'Koshevoy, Igor O.'

_publ_section_title
;
 Metallophilicity-assisted assembly of phosphine-based cage molecules.
;
_journal_issue 16
_journal_name_full 'Dalton transactions (Cambridge, England : 2003)'
_journal_page_first 6236
_journal_page_last 6243
_journal_paper_doi 10.1039/c3dt53645a
_journal_volume 43
_journal_year 2014
_chemical_formula_sum 'C260.47 H224.7 Au12 Cl8.95 F24 N4 P16'
_chemical_formula_weight 7043.03
_chemical_name_systematic
; 
 ? 
;
_space_group_IT_number 15
_symmetry_cell_setting monoclinic
_symmetry_space_group_name_Hall '-C 2yc'
_symmetry_space_group_name_H-M 'C 1 2/c 1'
_atom_sites_solution_hydrogens geom
_atom_sites_solution_primary direct
_atom_sites_solution_secondary difmap
_audit_creation_method SHELXL-97
_cell_angle_alpha 90.00
_cell_angle_beta 99.7320(10)
_cell_angle_gamma 90.00
_cell_formula_units_Z 4
_cell_length_a 30.2941(17)
_cell_length_b 34.3378(19)
_cell_length_c 26.6065(15)
_cell_measurement_reflns_used 9933
_cell_measurement_temperature 210(2)
_cell_measurement_theta_max 23.35
_cell_measurement_theta_min 2.23
_cell_volume 27279(3)
_computing_cell_refinement 'Bruker SAINT'
_computing_data_collection 'Bruker APEX2'
_computing_data_reduction 'Bruker SAINT'
_computing_structure_refinement 'SHELXL-97 (Sheldrick, 2008)'
_computing_structure_solution 'SHELXS-97 (Sheldrick, 2008)'
_diffrn_ambient_temperature 210(2)
_diffrn_measured_fraction_theta_full 1.000
_diffrn_measured_fraction_theta_max 1.000
_diffrn_measurement_device_type 'Bruker APEX-II CCD'
_diffrn_measurement_method '\f and \w scans'
_diffrn_radiation_monochromator graphite
_diffrn_radiation_source 'fine-focus sealed tube'
_diffrn_radiation_type MoK\a
_diffrn_radiation_wavelength 0.71073
_diffrn_reflns_av_R_equivalents 0.0860
_diffrn_reflns_av_sigmaI/netI 0.1076
_diffrn_reflns_limit_h_max 35
_diffrn_reflns_limit_h_min -36
_diffrn_reflns_limit_k_max 36
_diffrn_reflns_limit_k_min -40
_diffrn_reflns_limit_l_max 31
_diffrn_reflns_limit_l_min -31
_diffrn_reflns_number 108842
_diffrn_reflns_theta_full 25.00
_diffrn_reflns_theta_max 25.00
_diffrn_reflns_theta_min 0.90
_exptl_absorpt_coefficient_mu 6.673
_exptl_absorpt_correction_T_max 0.3127
_exptl_absorpt_correction_T_min 0.2271
_exptl_absorpt_correction_type multi-scan
_exptl_absorpt_process_details 'SADABS; Bruker, 2007'
_exptl_crystal_colour white
_exptl_crystal_density_diffrn 1.715
_exptl_crystal_density_method 'not measured'
_exptl_crystal_description prism
_exptl_crystal_F_000 13486
_exptl_crystal_size_max 0.22
_exptl_crystal_size_mid 0.15
_exptl_crystal_size_min 0.12
_platon_squeeze_details
;
The unit cell contains disordered hexafluorophosphate ions
and dichloromethane molecules which have been treated
as a diffuse contribution to the overall scattering
without specific atom positions by SQUEEZE/PLATON.
;
_refine_diff_density_max 3.261
_refine_diff_density_min -2.077
_refine_diff_density_rms 0.240
_refine_ls_extinction_method none
_refine_ls_goodness_of_fit_ref 0.987
_refine_ls_hydrogen_treatment mixed
_refine_ls_matrix_type full
_refine_ls_number_parameters 1051
_refine_ls_number_reflns 24020
_refine_ls_number_restraints 35
_refine_ls_restrained_S_all 0.987
_refine_ls_R_factor_all 0.1276
_refine_ls_R_factor_gt 0.0677
_refine_ls_shift/su_max 0.000
_refine_ls_shift/su_mean 0.000
_refine_ls_structure_factor_coef Fsqd
_refine_ls_weighting_details 'calc w=1/[\s^2^(Fo^2^)+(0.1298P)^2^+0.0000P] where P=(Fo^2^+2Fc^2^)/3'
_refine_ls_weighting_scheme calc
_refine_ls_wR_factor_gt 0.1993
_refine_ls_wR_factor_ref 0.2263
_reflns_number_gt 13167
_reflns_number_total 24020
_reflns_threshold_expression >2sigma(I)
_cod_data_source_file c3dt53645a2.cif
_cod_data_source_block pppau3tbu_0m
_cod_depositor_comments
;
The following automatic conversions were performed:

'_symmetry_cell_setting' value 'Monoclinic' changed to 'monoclinic'
according to
/usr/data/users/saulius/crontab/automatic-downloads/current/RSC/lib/dictionaries/cif_core.dic
dictionary named 'cif_core.dic' version 2.4.2 from 2011-04-26.

Automatic conversion script
Id: cif_fix_values 2281 2013-09-26 08:29:07Z andrius 
;
_cod_original_sg_symbol_H-M C2/c
_cod_original_formula_sum 'C260.47 H224.70 Au12 Cl8.95 F24 N4 P16'
_cod_database_code 7029463

loop_
_symmetry_equiv_pos_as_xyz
'x, y, z'
'-x, y, -z+1/2'
'x+1/2, y+1/2, z'
'-x+1/2, y+1/2, -z+1/2'
'-x, -y, -z'
'x, -y, z-1/2'
'-x+1/2, -y+1/2, -z'
'x+1/2, -y+1/2, z-1/2'

loop_
_atom_site_label
_atom_site_type_symbol
_atom_site_fract_x
_atom_site_fract_y
_atom_site_fract_z
_atom_site_U_iso_or_equiv
_atom_site_adp_type
_atom_site_occupancy
_atom_site_symmetry_multiplicity
_atom_site_calc_flag
_atom_site_refinement_flags
_atom_site_disorder_assembly
_atom_site_disorder_group
Au1 Au 0.36101(3) 0.62590(2) 0.43233(3) 0.0488(2) Uani 1 1 d . . .
Au2 Au 0.36974(2) 0.69613(2) 0.49664(3) 0.04335(19) Uani 1 1 d . . .
Au3 Au 0.29040(2) 0.693568(19) 0.40902(2) 0.04119(18) Uani 1 1 d . . .
Au4 Au 0.70366(2) 0.92715(2) 0.49662(3) 0.04334(19) Uani 1 1 d . . .
Au5 Au 0.68838(2) 0.99693(2) 0.42647(3) 0.0461(2) Uani 1 1 d . . .
Au6 Au 0.75424(2) 0.92972(2) 0.40781(3) 0.0522(2) Uani 1 1 d . . .
P1 P 0.58799(18) 0.59852(14) 0.10988(18) 0.0532(13) Uani 1 1 d . . .
P2 P 0.42929(16) 0.73428(14) 0.52102(17) 0.0455(11) Uani 1 1 d . . .
P3 P 0.26674(14) 0.73482(13) 0.34525(16) 0.0387(10) Uani 1 1 d . . .
P4 P 0.65622(15) 0.88542(13) 0.52386(16) 0.0389(10) Uani 1 1 d . . .
P5 P 0.62954(17) 1.02567(13) 0.37867(16) 0.0458(12) Uani 1 1 d . . .
P6 P 0.76479(17) 0.88546(15) 0.34975(18) 0.0523(12) Uani 1 1 d . . .
N1 N 0.3186(5) 0.6591(4) 0.4688(5) 0.044(3) Uani 1 1 d . . .
N2 N 0.7424(4) 0.9670(4) 0.4653(5) 0.045(4) Uani 1 1 d . . .
C1 C 0.4802(9) 0.6190(7) -0.0010(7) 0.181(5) Uani 1 1 d G . .
H1 H 0.4754 0.6284 -0.0342 0.218 Uiso 1 1 calc R . .
C2 C 0.4443(7) 0.6060(8) 0.0207(9) 0.181(5) Uani 1 1 d G . .
H2 H 0.4154 0.6067 0.0020 0.218 Uiso 1 1 calc R . .
C3 C 0.4514(7) 0.5919(8) 0.0704(9) 0.181(5) Uani 1 1 d G . .
H3 H 0.4273 0.5832 0.0850 0.218 Uiso 1 1 calc R . .
C4 C 0.4945(9) 0.5908(8) 0.0984(7) 0.181(5) Uani 1 1 d G . .
H4 H 0.4993 0.5814 0.1316 0.218 Uiso 1 1 calc R . .
C5 C 0.5305(7) 0.6038(8) 0.0767(9) 0.181(5) Uani 1 1 d G . .
C6 C 0.5233(7) 0.6179(8) 0.0270(10) 0.181(5) Uani 1 1 d G . .
H6 H 0.5474 0.6266 0.0124 0.218 Uiso 1 1 calc R . .
C7 C 0.5989(9) 0.5471(6) 0.1218(10) 0.181(5) Uani 1 1 d G . .
C8 C 0.6226(8) 0.5351(7) 0.1686(9) 0.181(5) Uani 1 1 d G . .
H8 H 0.6351 0.5535 0.1925 0.218 Uiso 1 1 calc R . .
C9 C 0.6278(8) 0.4957(8) 0.1796(7) 0.181(5) Uani 1 1 d G . .
H9 H 0.6436 0.4877 0.2109 0.218 Uiso 1 1 calc R . .
C10 C 0.6091(8) 0.4682(6) 0.1439(10) 0.181(5) Uani 1 1 d G . .
H10 H 0.6126 0.4417 0.1513 0.218 Uiso 1 1 calc R . .
C11 C 0.5854(8) 0.4801(7) 0.0971(9) 0.181(5) Uani 1 1 d G . .
H11 H 0.5730 0.4617 0.0732 0.218 Uiso 1 1 calc R . .
C12 C 0.5803(8) 0.5196(8) 0.0861(8) 0.181(5) Uani 1 1 d G . .
H12 H 0.5644 0.5276 0.0548 0.218 Uiso 1 1 calc R . .
C13 C 0.4192(8) 0.7843(6) 0.5233(8) 0.070(2) Uani 1 1 d . . .
C14 C 0.4506(8) 0.8143(6) 0.5215(8) 0.070(2) Uani 1 1 d . . .
H14 H 0.4801 0.8072 0.5205 0.084 Uiso 1 1 calc R . .
C15 C 0.4405(8) 0.8533(6) 0.5211(7) 0.070(2) Uani 1 1 d . . .
H15 H 0.4618 0.8718 0.5162 0.084 Uiso 1 1 calc R . .
C16 C 0.3974(8) 0.8649(6) 0.5281(7) 0.070(2) Uani 1 1 d . . .
H16 H 0.3908 0.8910 0.5326 0.084 Uiso 1 1 calc R . .
C17 C 0.3654(8) 0.8370(6) 0.5283(7) 0.070(2) Uani 1 1 d . . .
H17 H 0.3361 0.8444 0.5294 0.084 Uiso 1 1 calc R . .
C18 C 0.3759(8) 0.7968(6) 0.5266(7) 0.070(2) Uani 1 1 d . . .
H18 H 0.3535 0.7784 0.5278 0.084 Uiso 1 1 calc R . .
C19 C 0.4584(5) 0.7207(5) 0.5836(4) 0.092(4) Uani 1 1 d G . .
C20 C 0.4716(5) 0.7476(4) 0.6222(6) 0.092(4) Uani 1 1 d G . .
H20 H 0.4663 0.7740 0.6161 0.110 Uiso 1 1 calc R . .
C21 C 0.4929(5) 0.7351(5) 0.6699(5) 0.092(4) Uani 1 1 d G . .
H21 H 0.5017 0.7532 0.6957 0.110 Uiso 1 1 calc R . .
C22 C 0.5009(4) 0.6957(5) 0.6790(4) 0.092(4) Uani 1 1 d G . .
H22 H 0.5151 0.6874 0.7109 0.110 Uiso 1 1 calc R . .
C23 C 0.4877(5) 0.6687(4) 0.6404(6) 0.092(4) Uani 1 1 d G . .
H23 H 0.4931 0.6424 0.6465 0.110 Uiso 1 1 calc R . .
C24 C 0.4665(5) 0.6812(5) 0.5927(5) 0.092(4) Uani 1 1 d G . .
H24 H 0.4576 0.6632 0.5669 0.110 Uiso 1 1 calc R . .
C25 C 0.2546(5) 0.7141(4) 0.2823(4) 0.081(3) Uani 1 1 d G . .
C26 C 0.2801(4) 0.6824(4) 0.2720(5) 0.081(3) Uani 1 1 d G . .
H26 H 0.3017 0.6721 0.2976 0.097 Uiso 1 1 calc R . .
C27 C 0.2734(5) 0.6661(4) 0.2235(5) 0.081(3) Uani 1 1 d G . .
H27 H 0.2905 0.6448 0.2167 0.097 Uiso 1 1 calc R . .
C28 C 0.2411(5) 0.6814(4) 0.1853(4) 0.081(3) Uani 1 1 d G . .
H28 H 0.2366 0.6705 0.1529 0.097 Uiso 1 1 calc R . .
C29 C 0.2155(4) 0.7131(4) 0.1956(5) 0.081(3) Uani 1 1 d G . .
H29 H 0.1939 0.7234 0.1701 0.097 Uiso 1 1 calc R . .
C30 C 0.2223(5) 0.7295(4) 0.2441(5) 0.081(3) Uani 1 1 d G . .
H30 H 0.2052 0.7507 0.2510 0.097 Uiso 1 1 calc R . .
C31 C 0.2176(6) 0.7626(6) 0.3495(7) 0.052(5) Uani 1 1 d . . .
C32 C 0.2109(6) 0.8003(6) 0.3301(7) 0.058(5) Uani 1 1 d . . .
H32 H 0.2332 0.8130 0.3162 0.069 Uiso 1 1 calc R . .
C33 C 0.1707(9) 0.8184(6) 0.3319(8) 0.079(7) Uani 1 1 d . . .
H33 H 0.1668 0.8440 0.3207 0.095 Uiso 1 1 calc R . .
C34 C 0.1354(7) 0.7997(7) 0.3501(8) 0.073(7) Uani 1 1 d . . .
H34 H 0.1074 0.8112 0.3484 0.088 Uiso 1 1 calc R . .
C35 C 0.1443(7) 0.7652(7) 0.3696(8) 0.072(6) Uani 1 1 d . . .
H35 H 0.1221 0.7530 0.3842 0.087 Uiso 1 1 calc R . .
C36 C 0.1830(6) 0.7460(6) 0.3702(8) 0.061(5) Uani 1 1 d . . .
H36 H 0.1867 0.7213 0.3846 0.073 Uiso 1 1 calc R . .
C37 C 0.3088(5) 0.7705(5) 0.3424(6) 0.041(4) Uani 1 1 d . . .
C38 C 0.3308(6) 0.7887(5) 0.3889(6) 0.046(4) Uani 1 1 d . . .
H38 H 0.3234 0.7808 0.4198 0.055 Uiso 1 1 calc R . .
C39 C 0.3631(6) 0.8180(5) 0.3888(6) 0.043(4) Uani 1 1 d . . .
H39 H 0.3763 0.8298 0.4191 0.052 Uiso 1 1 calc R . .
C40 C 0.3751(6) 0.8290(5) 0.3426(7) 0.047(4) Uani 1 1 d . . .
C41 C 0.3538(5) 0.8124(5) 0.2977(6) 0.041(4) Uani 1 1 d . . .
H41 H 0.3612 0.8208 0.2669 0.049 Uiso 1 1 calc R . .
C42 C 0.3217(6) 0.7835(5) 0.2974(6) 0.045(4) Uani 1 1 d . . .
H42 H 0.3084 0.7726 0.2665 0.054 Uiso 1 1 calc R . .
C43 C 0.6722(5) 0.8340(5) 0.5241(6) 0.039(4) Uani 1 1 d . . .
C44 C 0.6936(8) 0.8202(5) 0.4868(8) 0.066(6) Uani 1 1 d . . .
H44 H 0.7042 0.8374 0.4646 0.079 Uiso 1 1 calc R . .
C45 C 0.6988(8) 0.7855(9) 0.4826(8) 0.089(8) Uani 1 1 d . . .
H45 H 0.7122 0.7771 0.4555 0.107 Uiso 1 1 calc R . .
C46 C 0.6858(8) 0.7551(7) 0.5168(8) 0.075(7) Uani 1 1 d . . .
H46 H 0.6903 0.7287 0.5121 0.090 Uiso 1 1 calc R . .
C47 C 0.6668(7) 0.7692(6) 0.5554(8) 0.066(6) Uani 1 1 d . . .
H47 H 0.6591 0.7528 0.5803 0.079 Uiso 1 1 calc R . .
C48 C 0.6591(6) 0.8099(5) 0.5567(7) 0.050(5) Uani 1 1 d . . .
H48 H 0.6441 0.8198 0.5817 0.060 Uiso 1 1 calc R . .
C49 C 0.6443(6) 0.8954(5) 0.5861(6) 0.042(4) Uani 1 1 d . . .
C50 C 0.6814(7) 0.9071(6) 0.6229(8) 0.070(6) Uani 1 1 d . . .
H50 H 0.7091 0.9102 0.6129 0.084 Uiso 1 1 calc R . .
C51 C 0.6776(10) 0.9144(7) 0.6759(9) 0.092(8) Uani 1 1 d . . .
H51 H 0.7013 0.9231 0.7002 0.111 Uiso 1 1 calc R . .
C52 C 0.6321(9) 0.9065(7) 0.6876(8) 0.083(8) Uani 1 1 d . . .
H52 H 0.6271 0.9086 0.7211 0.099 Uiso 1 1 calc R . .
C53 C 0.5966(8) 0.8959(6) 0.6489(8) 0.073(7) Uani 1 1 d . . .
H53 H 0.5681 0.8925 0.6571 0.088 Uiso 1 1 calc R . .
C54 C 0.6025(7) 0.8904(5) 0.5997(7) 0.059(5) Uani 1 1 d . . .
H54 H 0.5783 0.8832 0.5751 0.071 Uiso 1 1 calc R . .
C55 C 0.6027(5) 0.8867(4) 0.4815(6) 0.034(4) Uani 1 1 d . . .
C56 C 0.5842(5) 0.9224(5) 0.4630(6) 0.039(4) Uani 1 1 d . . .
H56 H 0.5997 0.9453 0.4729 0.047 Uiso 1 1 calc R . .
C57 C 0.5442(5) 0.9246(5) 0.4308(6) 0.043(4) Uani 1 1 d . . .
H57 H 0.5319 0.9487 0.4202 0.051 Uiso 1 1 calc R . .
C58 C 0.5219(5) 0.8902(5) 0.4138(6) 0.039(4) Uani 1 1 d . . .
C59 C 0.5389(5) 0.8556(5) 0.4309(6) 0.043(4) Uani 1 1 d . . .
H59 H 0.5237 0.8328 0.4198 0.051 Uiso 1 1 calc R . .
C60 C 0.5795(6) 0.8533(5) 0.4655(6) 0.049(5) Uani 1 1 d . . .
H60 H 0.5906 0.8292 0.4775 0.058 Uiso 1 1 calc R . .
C61 C 0.4780(5) 0.8930(5) 0.3772(6) 0.041(4) Uani 1 1 d . . .
C62 C 0.4701(5) 0.7310(5) 0.4780(6) 0.041(4) Uani 1 1 d . . .
C63 C 0.5139(8) 0.7312(7) 0.4948(7) 0.080(7) Uani 1 1 d . . .
H63 H 0.5248 0.7312 0.5296 0.096 Uiso 1 1 calc R . .
C64 C 0.5449(7) 0.7314(7) 0.4589(8) 0.077(7) Uani 1 1 d . . .
H64 H 0.5755 0.7336 0.4705 0.092 Uiso 1 1 calc R . .
C65 C 0.5291(7) 0.7282(6) 0.4081(7) 0.060(5) Uani 1 1 d . . .
C66 C 0.4836(6) 0.7278(7) 0.3924(7) 0.079(8) Uani 1 1 d . . .
H66 H 0.4715 0.7276 0.3578 0.095 Uiso 1 1 calc R . .
C67 C 0.4565(7) 0.7276(7) 0.4287(8) 0.080(7) Uani 1 1 d . . .
H67 H 0.4259 0.7247 0.4175 0.096 Uiso 1 1 calc R . .
C68 C 0.4461(5) 0.8630(5) 0.3784(6) 0.048(5) Uani 1 1 d . . .
H68 H 0.4511 0.8445 0.4043 0.058 Uiso 1 1 calc R . .
C69 C 0.5593(6) 0.7276(6) 0.3708(7) 0.057(5) Uani 1 1 d . . .
C70 C 0.5926(6) 0.7549(6) 0.3755(7) 0.057(5) Uani 1 1 d . . .
H70 H 0.5947 0.7724 0.4024 0.069 Uiso 1 1 calc R . .
C71 C 0.6238(6) 0.7582(5) 0.3426(7) 0.050(5) Uani 1 1 d . . .
C72 C 0.6202(7) 0.7300(6) 0.3041(7) 0.061(6) Uani 1 1 d . . .
H72 H 0.6422 0.7292 0.2836 0.074 Uiso 1 1 calc R . .
C73 C 0.5844(8) 0.7024(5) 0.2947(7) 0.060(5) Uani 1 1 d . A .
C74 C 0.5550(6) 0.7022(5) 0.3293(7) 0.050(5) Uani 1 1 d . . .
H74 H 0.5314 0.6846 0.3246 0.060 Uiso 1 1 calc R . .
C75 C 0.5800(7) 1.0328(6) 0.4072(8) 0.066(2) Uani 1 1 d . . .
C76 C 0.5369(7) 1.0380(6) 0.3788(8) 0.066(2) Uani 1 1 d . . .
H76 H 0.5332 1.0380 0.3434 0.080 Uiso 1 1 calc R . .
C77 C 0.5005(8) 1.0432(6) 0.4019(8) 0.066(2) Uani 1 1 d . . .
H77 H 0.4726 1.0472 0.3820 0.080 Uiso 1 1 calc R . .
C78 C 0.5041(7) 1.0425(6) 0.4520(7) 0.066(2) Uani 1 1 d . . .
H78 H 0.4790 1.0454 0.4676 0.080 Uiso 1 1 calc R . .
C79 C 0.5469(7) 1.0372(6) 0.4811(8) 0.066(2) Uani 1 1 d . . .
H79 H 0.5500 1.0378 0.5165 0.080 Uiso 1 1 calc R . .
C80 C 0.5837(8) 1.0313(6) 0.4599(8) 0.066(2) Uani 1 1 d . . .
H80 H 0.6113 1.0264 0.4802 0.080 Uiso 1 1 calc R . .
C81 C 0.6447(6) 1.0720(3) 0.3557(5) 0.098(4) Uani 1 1 d G . .
C86 C 0.6870(5) 1.0748(4) 0.3422(6) 0.098(4) Uani 1 1 d G . .
H86 H 0.7060 1.0534 0.3459 0.118 Uiso 1 1 calc R . .
C85 C 0.7008(5) 1.1097(5) 0.3233(5) 0.098(4) Uani 1 1 d G . .
H85 H 0.7291 1.1116 0.3143 0.118 Uiso 1 1 calc R . .
C84 C 0.6723(6) 1.1417(3) 0.3178(5) 0.098(4) Uani 1 1 d G . .
H84 H 0.6815 1.1650 0.3051 0.118 Uiso 1 1 calc R . .
C83 C 0.6300(5) 1.1389(4) 0.3312(5) 0.098(4) Uani 1 1 d G . .
H83 H 0.6110 1.1603 0.3275 0.118 Uiso 1 1 calc R . .
C82 C 0.6162(5) 1.1040(5) 0.3502(5) 0.098(4) Uani 1 1 d G . .
H82 H 0.5879 1.1021 0.3591 0.118 Uiso 1 1 calc R . .
C87 C 0.6102(6) 0.9964(4) 0.3236(6) 0.035(4) Uani 1 1 d . . .
C88 C 0.5914(7) 1.0103(5) 0.2758(7) 0.056(5) Uani 1 1 d . . .
H88 H 0.5894 1.0371 0.2712 0.067 Uiso 1 1 calc R . .
C89 C 0.5762(7) 0.9875(5) 0.2363(7) 0.062(6) Uani 1 1 d . . .
H89 H 0.5645 0.9984 0.2048 0.075 Uiso 1 1 calc R . .
C90 C 0.5781(6) 0.9463(5) 0.2424(6) 0.044(4) Uani 1 1 d . . .
C91 C 0.5937(6) 0.9319(5) 0.2913(6) 0.049(5) Uani 1 1 d . . .
H91 H 0.5938 0.9053 0.2976 0.058 Uiso 1 1 calc R . .
C92 C 0.6088(6) 0.9577(5) 0.3299(6) 0.048(4) Uani 1 1 d . . .
H92 H 0.6186 0.9477 0.3624 0.057 Uiso 1 1 calc R . .
C93 C 0.7611(7) 0.8991(6) 0.2835(5) 0.124(5) Uani 1 1 d G . .
C94 C 0.7324(6) 0.8810(5) 0.2442(6) 0.124(5) Uani 1 1 d G . .
H94 H 0.7139 0.8608 0.2514 0.149 Uiso 1 1 calc R . .
C95 C 0.7313(6) 0.8930(6) 0.1941(5) 0.124(5) Uani 1 1 d G . .
H95 H 0.7121 0.8808 0.1677 0.149 Uiso 1 1 calc R . .
C96 C 0.7589(7) 0.9231(6) 0.1833(5) 0.124(5) Uani 1 1 d G . .
H96 H 0.7581 0.9311 0.1498 0.149 Uiso 1 1 calc R . .
C97 C 0.7876(6) 0.9412(5) 0.2226(6) 0.124(5) Uani 1 1 d G . .
H97 H 0.8060 0.9614 0.2154 0.149 Uiso 1 1 calc R . .
C98 C 0.7887(6) 0.9293(6) 0.2727(5) 0.124(5) Uani 1 1 d G . .
H98 H 0.8079 0.9414 0.2991 0.149 Uiso 1 1 calc R . .
C99 C 0.8197(8) 0.8621(8) 0.3636(9) 0.089(3) Uani 1 1 d . . .
C100 C 0.8415(8) 0.8500(7) 0.3267(9) 0.089(3) Uani 1 1 d . . .
H100 H 0.8294 0.8536 0.2925 0.107 Uiso 1 1 calc R . .
C101 C 0.8824(8) 0.8319(7) 0.3410(9) 0.089(3) Uani 1 1 d . . .
H101 H 0.9007 0.8269 0.3170 0.107 Uiso 1 1 calc R . .
C102 C 0.8959(8) 0.8213(8) 0.3913(9) 0.089(3) Uani 1 1 d . . .
H102 H 0.9207 0.8050 0.3993 0.107 Uiso 1 1 calc R . .
C103 C 0.8759(8) 0.8329(8) 0.4279(10) 0.089(3) Uani 1 1 d . . .
H103 H 0.8874 0.8272 0.4618 0.107 Uiso 1 1 calc R . .
C104 C 0.8365(8) 0.8543(8) 0.4148(9) 0.089(3) Uani 1 1 d . . .
H104 H 0.8213 0.8633 0.4401 0.107 Uiso 1 1 calc R . .
C105 C 0.7236(6) 0.8463(5) 0.3492(6) 0.048(5) Uani 1 1 d . . .
C106 C 0.7338(7) 0.8073(5) 0.3427(6) 0.055(5) Uani 1 1 d . . .
H106 H 0.7629 0.8006 0.3392 0.066 Uiso 1 1 calc R . .
C107 C 0.7029(7) 0.7788(6) 0.3412(7) 0.062(5) Uani 1 1 d . . .
H107 H 0.7107 0.7529 0.3374 0.075 Uiso 1 1 calc R . .
C108 C 0.6587(6) 0.7888(5) 0.3455(7) 0.048(4) Uani 1 1 d . . .
C109 C 0.6485(6) 0.8274(6) 0.3529(7) 0.060(5) Uani 1 1 d . . .
H109 H 0.6194 0.8337 0.3568 0.072 Uiso 1 1 calc R . .
C110 C 0.6801(6) 0.8573(5) 0.3548(6) 0.049(5) Uani 1 1 d . . .
H110 H 0.6727 0.8832 0.3595 0.059 Uiso 1 1 calc R . .
C112 C 0.5980(6) 0.6903(3) 0.2074(6) 0.087(3) Uani 1 1 d G A 1
H112 H 0.6068 0.7162 0.2064 0.105 Uiso 1 1 calc R A 1
C113 C 0.5991(6) 0.6663(4) 0.1656(5) 0.087(3) Uani 1 1 d G A 1
H113 H 0.6086 0.6761 0.1366 0.105 Uiso 1 1 calc R A 1
C114 C 0.5859(6) 0.6276(4) 0.1670(5) 0.087(3) Uani 1 1 d G . .
C115 C 0.5717(6) 0.6129(3) 0.2103(5) 0.087(3) Uani 1 1 d G A 1
H115 H 0.5629 0.5870 0.2113 0.105 Uiso 1 1 calc R A 1
C116 C 0.5706(6) 0.6370(4) 0.2521(4) 0.087(3) Uani 1 1 d G A 1
H116 H 0.5611 0.6272 0.2811 0.105 Uiso 1 1 calc R A 1
C111 C 0.5838(6) 0.6757(4) 0.2507(5) 0.087(3) Uani 1 1 d G . .
C117 C 0.7805(7) 0.9850(5) 0.4952(8) 0.060(5) Uani 1 1 d . . .
C118 C 0.8133(7) 0.9579(6) 0.5204(9) 0.088(8) Uani 1 1 d . . .
H11A H 0.8268 0.9443 0.4953 0.132 Uiso 1 1 calc R . .
H11B H 0.7989 0.9394 0.5395 0.132 Uiso 1 1 calc R . .
H11C H 0.8359 0.9717 0.5430 0.132 Uiso 1 1 calc R . .
C119 C 0.7627(7) 1.0092(6) 0.5376(8) 0.073(6) Uani 1 1 d . . .
H11D H 0.7468 0.9924 0.5571 0.109 Uiso 1 1 calc R . .
H11E H 0.7430 1.0293 0.5220 0.109 Uiso 1 1 calc R . .
H11F H 0.7876 1.0209 0.5598 0.109 Uiso 1 1 calc R . .
C120 C 0.8028(7) 1.0115(6) 0.4630(9) 0.077(7) Uani 1 1 d . . .
H12A H 0.7815 1.0198 0.4341 0.116 Uiso 1 1 calc R . .
H12B H 0.8269 0.9979 0.4514 0.116 Uiso 1 1 calc R . .
H12C H 0.8144 1.0338 0.4827 0.116 Uiso 1 1 calc R . .
C121 C 0.2891(6) 0.6420(5) 0.5036(7) 0.052(5) Uani 1 1 d . . .
C122 C 0.2668(6) 0.6741(6) 0.5271(7) 0.056(5) Uani 1 1 d . . .
H12D H 0.2586 0.6944 0.5025 0.084 Uiso 1 1 calc R . .
H12E H 0.2870 0.6843 0.5558 0.084 Uiso 1 1 calc R . .
H12F H 0.2404 0.6643 0.5384 0.084 Uiso 1 1 calc R . .
C123 C 0.2544(7) 0.6163(5) 0.4683(8) 0.067(6) Uani 1 1 d . . .
H12G H 0.2429 0.5967 0.4883 0.100 Uiso 1 1 calc R . .
H12H H 0.2687 0.6041 0.4429 0.100 Uiso 1 1 calc R . .
H12I H 0.2302 0.6324 0.4520 0.100 Uiso 1 1 calc R . .
C124 C 0.3193(8) 0.6164(7) 0.5452(8) 0.083(7) Uani 1 1 d . . .
H12J H 0.3462 0.6304 0.5584 0.125 Uiso 1 1 calc R . .
H12K H 0.3270 0.5925 0.5300 0.125 Uiso 1 1 calc R . .
H12L H 0.3032 0.6107 0.5724 0.125 Uiso 1 1 calc R . .
C125 C 0.5295(5) 0.9207(5) 0.1617(6) 0.041(4) Uani 1 1 d . . .
H125 H 0.5087 0.9404 0.1630 0.050 Uiso 1 1 calc R . .
C126 C 0.5989(6) 0.8880(5) 0.1964(7) 0.053(5) Uani 1 1 d . . .
H126 H 0.6243 0.8861 0.2214 0.063 Uiso 1 1 calc R . .
C127 C 0.5686(6) 0.9188(5) 0.1989(6) 0.043(4) Uani 1 1 d . . .
C128 C 0.4081(6) 0.8605(5) 0.3423(6) 0.045(4) Uani 1 1 d . . .
P7 P 0.5000 0.8787(5) 0.7500 0.132(3) Uani 1 2 d SD . .
F1 F 0.5000 0.8339(6) 0.7500 0.132(3) Uani 1 2 d SD . .
F2 F 0.5000 0.9249(6) 0.7500 0.132(3) Uani 1 2 d SD . .
F3 F 0.4918(6) 0.8784(5) 0.6888(5) 0.132(3) Uani 1 1 d D . .
F4 F 0.4491(4) 0.8848(5) 0.7490(6) 0.132(3) Uani 1 1 d D . .
P8 P 0.3170(5) 0.3416(4) 0.5766(6) 0.183(3) Uani 0.95 1 d PD . .
F5 F 0.2870(8) 0.3065(5) 0.5826(9) 0.183(3) Uani 0.95 1 d PD . .
F6 F 0.3425(8) 0.3435(7) 0.6332(7) 0.183(3) Uani 0.95 1 d PD . .
F7 F 0.2807(6) 0.3698(5) 0.5895(9) 0.183(3) Uani 0.95 1 d PD . .
F8 F 0.2940(8) 0.3395(7) 0.5207(7) 0.183(3) Uani 0.95 1 d PD . .
F9 F 0.3599(7) 0.3181(5) 0.5621(9) 0.183(3) Uani 0.95 1 d PD . .
F10 F 0.3495(7) 0.3776(5) 0.5694(9) 0.183(3) Uani 0.95 1 d PD . .
P9 P 0.5683(6) 0.4057(5) 0.2767(6) 0.165(5) Uani 0.55 1 d PD . .
F11 F 0.5979(9) 0.4027(10) 0.3312(8) 0.165(5) Uani 0.55 1 d PD . .
F12 F 0.6090(8) 0.3993(8) 0.2512(9) 0.165(5) Uani 0.55 1 d PD . .
F13 F 0.5807(12) 0.4489(6) 0.2879(12) 0.165(5) Uani 0.55 1 d PD . .
F14 F 0.5397(9) 0.4157(10) 0.2231(8) 0.165(5) Uani 0.55 1 d PD . .
F15 F 0.5615(12) 0.3620(6) 0.2683(12) 0.165(5) Uani 0.55 1 d PD . .
F16 F 0.5259(8) 0.4096(9) 0.3010(10) 0.165(5) Uani 0.55 1 d PD . .
C129 C 0.1600(10) 0.5324(8) 0.6169(11) 0.125(2) Uani 0.80 1 d PD . .
H12M H 0.1882 0.5185 0.6199 0.150 Uiso 0.80 1 calc PR . .
H12N H 0.1577 0.5427 0.6503 0.150 Uiso 0.80 1 calc PR . .
Cl1 Cl 0.1179(4) 0.5001(3) 0.5999(4) 0.125(2) Uani 0.80 1 d PD . .
Cl2 Cl 0.1613(4) 0.5708(3) 0.5758(3) 0.125(2) Uani 0.80 1 d PD . .
C130 C 0.430(4) 0.459(3) 0.097(4) 0.148(8) Uani 0.30 1 d P . .
H13C H 0.4487 0.4560 0.1302 0.178 Uiso 0.30 1 calc PR . .
H13D H 0.3992 0.4554 0.0993 0.178 Uiso 0.30 1 calc PR . .
Cl3 Cl 0.4411(13) 0.5064(8) 0.0653(12) 0.148(8) Uani 0.30 1 d P . .
Cl4 Cl 0.4462(13) 0.4283(8) 0.0552(12) 0.148(8) Uani 0.30 1 d P . .
C131 C 0.4055(13) 0.1980(9) 0.2974(12) 0.090(11) Uani 0.712(12) 1 d P . .
H13E H 0.3784 0.1824 0.2930 0.108 Uiso 0.712(12) 1 calc PR . .
H13F H 0.4300 0.1811 0.2922 0.108 Uiso 0.712(12) 1 calc PR . .
Cl5 Cl 0.4157(4) 0.2150(3) 0.3580(4) 0.109(4) Uani 0.712(12) 1 d P . .
Cl6 Cl 0.3993(3) 0.2343(3) 0.2509(3) 0.089(3) Uani 0.712(12) 1 d P . .
C132 C 0.5000 0.526(3) 0.2500 0.107(6) Uani 0.30 2 d SP . .
H13G H 0.4793 0.5084 0.2629 0.129 Uiso 0.15 1 calc PR . .
H13H H 0.5207 0.5084 0.2371 0.129 Uiso 0.15 1 calc PR . .
Cl7 Cl 0.5281(10) 0.5363(6) 0.2989(8) 0.107(6) Uani 0.30 1 d P . .
Cl8 Cl 0.4641(18) 0.8087(19) 0.283(3) 0.08(2) Uani 0.06 1 d PD . .
Cl9 Cl 0.5505(9) 0.8094(19) 0.262(3) 0.08(2) Uani 0.06 1 d PD . .
C133 C 0.5000 0.832(2) 0.2500 0.08(2) Uani 0.06 2 d SPD . 2
C134 C 0.5000 0.787(2) 0.2500 0.08(2) Uani 0.06 2 d SPD . 1
Cl10 Cl 0.7977(11) 1.0505(9) 0.1883(13) 0.107(6) Uani 0.20 1 d PD . .
C135 C 0.8343(15) 1.046(4) 0.1482(14) 0.107(6) Uani 0.20 1 d PD . .
H13A H 0.8350 1.0701 0.1291 0.129 Uiso 0.20 1 calc PR . .
H13B H 0.8249 1.0253 0.1242 0.129 Uiso 0.20 1 calc PR . .
Cl11 Cl 0.8858(11) 1.0365(9) 0.1799(13) 0.107(6) Uani 0.20 1 d PD . .

loop_
_atom_site_aniso_label
_atom_site_aniso_U_11
_atom_site_aniso_U_22
_atom_site_aniso_U_33
_atom_site_aniso_U_23
_atom_site_aniso_U_13
_atom_site_aniso_U_12
Au1 0.0600(5) 0.0429(4) 0.0463(4) 0.0029(3) 0.0173(3) -0.0005(4)
Au2 0.0442(4) 0.0404(4) 0.0476(4) 0.0015(3) 0.0138(3) -0.0007(3)
Au3 0.0424(4) 0.0395(4) 0.0436(4) 0.0030(3) 0.0127(3) -0.0057(3)
Au4 0.0411(4) 0.0393(4) 0.0490(4) -0.0001(3) 0.0060(3) -0.0028(3)
Au5 0.0540(5) 0.0395(4) 0.0442(4) -0.0008(3) 0.0066(3) -0.0074(3)
Au6 0.0460(4) 0.0515(5) 0.0596(5) -0.0052(4) 0.0107(3) -0.0054(4)
P1 0.070(4) 0.043(3) 0.050(3) 0.000(2) 0.020(3) 0.003(3)
P2 0.044(3) 0.051(3) 0.044(3) -0.004(2) 0.014(2) -0.003(2)
P3 0.036(2) 0.040(3) 0.040(2) -0.0011(19) 0.0094(19) -0.005(2)
P4 0.040(3) 0.037(3) 0.038(2) 0.0015(19) 0.0042(19) 0.003(2)
P5 0.065(3) 0.035(3) 0.036(2) -0.0024(19) 0.004(2) -0.010(2)
P6 0.052(3) 0.055(3) 0.049(3) -0.003(2) 0.008(2) 0.002(2)
N1 0.050(9) 0.029(8) 0.055(9) 0.008(6) 0.014(7) -0.004(7)
N2 0.035(8) 0.032(8) 0.068(10) -0.005(7) 0.010(7) -0.007(6)
C1 0.157(11) 0.216(13) 0.153(11) 0.088(9) -0.027(8) -0.014(10)
C2 0.157(11) 0.216(13) 0.153(11) 0.088(9) -0.027(8) -0.014(10)
C3 0.157(11) 0.216(13) 0.153(11) 0.088(9) -0.027(8) -0.014(10)
C4 0.157(11) 0.216(13) 0.153(11) 0.088(9) -0.027(8) -0.014(10)
C5 0.157(11) 0.216(13) 0.153(11) 0.088(9) -0.027(8) -0.014(10)
C6 0.157(11) 0.216(13) 0.153(11) 0.088(9) -0.027(8) -0.014(10)
C7 0.157(11) 0.216(13) 0.153(11) 0.088(9) -0.027(8) -0.014(10)
C8 0.157(11) 0.216(13) 0.153(11) 0.088(9) -0.027(8) -0.014(10)
C9 0.157(11) 0.216(13) 0.153(11) 0.088(9) -0.027(8) -0.014(10)
C10 0.157(11) 0.216(13) 0.153(11) 0.088(9) -0.027(8) -0.014(10)
C11 0.157(11) 0.216(13) 0.153(11) 0.088(9) -0.027(8) -0.014(10)
C12 0.157(11) 0.216(13) 0.153(11) 0.088(9) -0.027(8) -0.014(10)
C13 0.088(7) 0.059(5) 0.066(5) -0.008(5) 0.017(5) -0.010(5)
C14 0.088(7) 0.059(5) 0.066(5) -0.008(5) 0.017(5) -0.010(5)
C15 0.088(7) 0.059(5) 0.066(5) -0.008(5) 0.017(5) -0.010(5)
C16 0.088(7) 0.059(5) 0.066(5) -0.008(5) 0.017(5) -0.010(5)
C17 0.088(7) 0.059(5) 0.066(5) -0.008(5) 0.017(5) -0.010(5)
C18 0.088(7) 0.059(5) 0.066(5) -0.008(5) 0.017(5) -0.010(5)
C19 0.058(6) 0.159(11) 0.062(6) 0.025(6) 0.018(5) 0.010(7)
C20 0.058(6) 0.159(11) 0.062(6) 0.025(6) 0.018(5) 0.010(7)
C21 0.058(6) 0.159(11) 0.062(6) 0.025(6) 0.018(5) 0.010(7)
C22 0.058(6) 0.159(11) 0.062(6) 0.025(6) 0.018(5) 0.010(7)
C23 0.058(6) 0.159(11) 0.062(6) 0.025(6) 0.018(5) 0.010(7)
C24 0.058(6) 0.159(11) 0.062(6) 0.025(6) 0.018(5) 0.010(7)
C25 0.089(8) 0.089(7) 0.068(6) -0.023(5) 0.024(5) -0.024(6)
C26 0.089(8) 0.089(7) 0.068(6) -0.023(5) 0.024(5) -0.024(6)
C27 0.089(8) 0.089(7) 0.068(6) -0.023(5) 0.024(5) -0.024(6)
C28 0.089(8) 0.089(7) 0.068(6) -0.023(5) 0.024(5) -0.024(6)
C29 0.089(8) 0.089(7) 0.068(6) -0.023(5) 0.024(5) -0.024(6)
C30 0.089(8) 0.089(7) 0.068(6) -0.023(5) 0.024(5) -0.024(6)
C31 0.033(10) 0.074(14) 0.052(11) -0.013(10) 0.016(8) -0.004(10)
C32 0.034(11) 0.070(14) 0.072(13) 0.020(11) 0.015(9) 0.015(10)
C33 0.12(2) 0.059(14) 0.060(14) 0.004(11) 0.005(13) 0.019(14)
C34 0.047(13) 0.079(17) 0.101(17) 0.031(13) 0.036(12) 0.031(12)
C35 0.063(15) 0.078(17) 0.084(16) 0.008(13) 0.035(12) -0.002(13)
C36 0.046(12) 0.054(13) 0.086(15) -0.001(10) 0.019(11) -0.008(10)
C37 0.042(10) 0.035(10) 0.046(10) 0.005(8) 0.010(8) -0.009(8)
C38 0.045(11) 0.059(12) 0.034(9) 0.003(8) 0.007(8) -0.005(9)
C39 0.054(11) 0.035(10) 0.036(9) 0.006(7) -0.005(8) -0.014(8)
C40 0.035(10) 0.051(11) 0.052(11) 0.004(9) -0.001(8) -0.013(8)
C41 0.044(10) 0.045(11) 0.037(9) 0.004(8) 0.020(8) 0.002(8)
C42 0.045(11) 0.060(12) 0.031(9) -0.010(8) 0.008(8) -0.011(9)
C43 0.044(10) 0.042(10) 0.029(9) 0.013(7) 0.001(7) 0.007(8)
C44 0.102(18) 0.023(10) 0.076(15) 0.011(9) 0.025(12) 0.031(11)
C45 0.098(19) 0.13(2) 0.037(12) 0.016(14) 0.010(12) 0.000(18)
C46 0.091(18) 0.068(15) 0.059(14) -0.016(11) -0.006(12) 0.011(13)
C47 0.066(14) 0.068(15) 0.062(13) -0.007(11) 0.007(11) 0.006(11)
C48 0.050(11) 0.039(11) 0.059(12) -0.004(9) 0.007(9) 0.017(9)
C49 0.041(10) 0.037(10) 0.048(10) 0.002(8) 0.004(8) 0.000(8)
C50 0.066(15) 0.086(16) 0.062(13) 0.005(12) 0.023(11) 0.025(12)
C51 0.12(2) 0.088(18) 0.070(16) -0.008(13) 0.007(15) 0.045(16)
C52 0.10(2) 0.098(19) 0.053(14) -0.016(12) 0.021(14) 0.046(16)
C53 0.095(18) 0.065(14) 0.074(15) 0.022(12) 0.050(14) 0.032(13)
C54 0.066(14) 0.060(13) 0.055(12) -0.001(10) 0.021(10) 0.024(11)
C55 0.037(9) 0.027(9) 0.036(9) -0.003(7) 0.001(7) -0.004(7)
C56 0.046(10) 0.039(10) 0.034(9) -0.001(7) 0.013(8) -0.011(8)
C57 0.036(10) 0.041(10) 0.045(10) 0.001(8) -0.011(8) 0.005(8)
C58 0.043(10) 0.043(10) 0.032(9) 0.010(7) 0.005(7) -0.004(8)
C59 0.038(10) 0.042(11) 0.047(10) 0.008(8) 0.002(8) -0.004(8)
C60 0.059(12) 0.030(10) 0.054(11) 0.005(8) 0.000(9) 0.014(9)
C61 0.035(10) 0.054(11) 0.032(9) 0.012(8) -0.001(7) -0.006(8)
C62 0.033(10) 0.062(12) 0.027(9) 0.007(8) 0.005(7) 0.007(8)
C63 0.074(16) 0.13(2) 0.033(11) -0.004(12) 0.012(11) 0.020(15)
C64 0.051(13) 0.12(2) 0.065(14) 0.014(13) 0.020(11) 0.014(13)
C65 0.078(15) 0.073(14) 0.035(11) -0.004(9) 0.029(10) -0.005(11)
C66 0.038(12) 0.16(2) 0.037(11) -0.022(12) 0.004(9) -0.030(13)
C67 0.040(12) 0.14(2) 0.064(15) 0.013(14) 0.011(10) -0.012(13)
C68 0.036(10) 0.063(12) 0.046(10) 0.015(9) 0.008(8) -0.008(9)
C69 0.059(13) 0.054(12) 0.062(12) 0.008(10) 0.024(10) -0.015(10)
C70 0.066(14) 0.056(13) 0.054(12) -0.005(9) 0.020(10) -0.001(11)
C71 0.067(13) 0.039(11) 0.050(11) 0.000(8) 0.026(9) -0.002(9)
C72 0.075(15) 0.060(13) 0.061(13) 0.006(10) 0.045(11) 0.015(11)
C73 0.092(16) 0.035(11) 0.056(12) 0.000(9) 0.023(11) 0.003(11)
C74 0.064(13) 0.038(11) 0.060(12) -0.007(9) 0.040(10) -0.012(9)
C75 0.082(7) 0.057(5) 0.063(5) -0.006(4) 0.022(5) 0.010(5)
C76 0.082(7) 0.057(5) 0.063(5) -0.006(4) 0.022(5) 0.010(5)
C77 0.082(7) 0.057(5) 0.063(5) -0.006(4) 0.022(5) 0.010(5)
C78 0.082(7) 0.057(5) 0.063(5) -0.006(4) 0.022(5) 0.010(5)
C79 0.082(7) 0.057(5) 0.063(5) -0.006(4) 0.022(5) 0.010(5)
C80 0.082(7) 0.057(5) 0.063(5) -0.006(4) 0.022(5) 0.010(5)
C81 0.152(12) 0.065(6) 0.072(6) 0.014(5) 0.001(7) -0.048(7)
C86 0.152(12) 0.065(6) 0.072(6) 0.014(5) 0.001(7) -0.048(7)
C85 0.152(12) 0.065(6) 0.072(6) 0.014(5) 0.001(7) -0.048(7)
C84 0.152(12) 0.065(6) 0.072(6) 0.014(5) 0.001(7) -0.048(7)
C83 0.152(12) 0.065(6) 0.072(6) 0.014(5) 0.001(7) -0.048(7)
C82 0.152(12) 0.065(6) 0.072(6) 0.014(5) 0.001(7) -0.048(7)
C87 0.056(11) 0.018(8) 0.033(9) -0.003(6) 0.009(8) -0.005(7)
C88 0.080(14) 0.023(9) 0.062(13) -0.011(8) 0.006(10) 0.008(9)
C89 0.106(17) 0.043(12) 0.035(10) -0.003(8) 0.001(10) 0.003(11)
C90 0.043(10) 0.048(11) 0.040(10) -0.013(8) 0.001(8) 0.004(9)
C91 0.072(13) 0.030(10) 0.038(10) -0.001(8) -0.007(9) -0.011(9)
C92 0.055(12) 0.046(11) 0.041(10) -0.002(8) 0.005(8) -0.002(9)
C93 0.146(12) 0.147(12) 0.074(7) 0.015(8) -0.001(7) -0.059(8)
C94 0.146(12) 0.147(12) 0.074(7) 0.015(8) -0.001(7) -0.059(8)
C95 0.146(12) 0.147(12) 0.074(7) 0.015(8) -0.001(7) -0.059(8)
C96 0.146(12) 0.147(12) 0.074(7) 0.015(8) -0.001(7) -0.059(8)
C97 0.146(12) 0.147(12) 0.074(7) 0.015(8) -0.001(7) -0.059(8)
C98 0.146(12) 0.147(12) 0.074(7) 0.015(8) -0.001(7) -0.059(8)
C99 0.065(7) 0.115(9) 0.088(7) -0.009(6) 0.013(5) 0.026(6)
C100 0.065(7) 0.115(9) 0.088(7) -0.009(6) 0.013(5) 0.026(6)
C101 0.065(7) 0.115(9) 0.088(7) -0.009(6) 0.013(5) 0.026(6)
C102 0.065(7) 0.115(9) 0.088(7) -0.009(6) 0.013(5) 0.026(6)
C103 0.065(7) 0.115(9) 0.088(7) -0.009(6) 0.013(5) 0.026(6)
C104 0.065(7) 0.115(9) 0.088(7) -0.009(6) 0.013(5) 0.026(6)
C105 0.065(13) 0.041(11) 0.040(10) -0.002(8) 0.013(9) -0.015(9)
C106 0.068(14) 0.056(13) 0.045(11) 0.001(9) 0.022(9) 0.028(11)
C107 0.070(15) 0.064(14) 0.056(12) 0.008(10) 0.019(11) -0.008(12)
C108 0.051(12) 0.041(11) 0.056(11) 0.002(8) 0.021(9) 0.009(9)
C109 0.048(12) 0.073(15) 0.068(13) -0.018(11) 0.036(10) -0.006(11)
C110 0.056(12) 0.036(10) 0.058(11) 0.012(8) 0.017(9) 0.021(9)
C112 0.128(9) 0.065(6) 0.085(7) -0.010(5) 0.064(6) -0.012(6)
C113 0.128(9) 0.065(6) 0.085(7) -0.010(5) 0.064(6) -0.012(6)
C114 0.128(9) 0.065(6) 0.085(7) -0.010(5) 0.064(6) -0.012(6)
C115 0.128(9) 0.065(6) 0.085(7) -0.010(5) 0.064(6) -0.012(6)
C116 0.128(9) 0.065(6) 0.085(7) -0.010(5) 0.064(6) -0.012(6)
C111 0.128(9) 0.065(6) 0.085(7) -0.010(5) 0.064(6) -0.012(6)
C117 0.063(13) 0.040(11) 0.085(15) -0.011(10) 0.037(12) -0.020(10)
C118 0.067(15) 0.067(16) 0.11(2) 0.019(14) -0.036(14) -0.011(13)
C119 0.084(16) 0.063(14) 0.068(14) -0.012(11) 0.005(12) -0.010(12)
C120 0.065(15) 0.061(14) 0.103(18) -0.015(12) 0.008(13) -0.028(12)
C121 0.068(13) 0.043(11) 0.050(11) -0.012(9) 0.024(10) -0.015(10)
C122 0.054(12) 0.069(14) 0.048(11) -0.004(9) 0.016(9) 0.005(10)
C123 0.068(14) 0.044(12) 0.097(16) 0.012(11) 0.037(12) -0.024(10)
C124 0.11(2) 0.082(17) 0.064(14) 0.020(12) 0.038(14) -0.010(15)
C125 0.035(10) 0.036(10) 0.052(10) -0.015(8) 0.003(8) -0.002(7)
C126 0.049(12) 0.056(12) 0.048(11) -0.001(9) -0.007(9) 0.003(9)
C127 0.046(11) 0.030(9) 0.053(11) -0.013(8) 0.009(8) 0.005(8)
C128 0.043(10) 0.043(10) 0.043(10) 0.022(8) -0.008(8) -0.014(8)
P7 0.122(6) 0.160(7) 0.127(5) 0.000 0.056(5) 0.000
F1 0.122(6) 0.160(7) 0.127(5) 0.000 0.056(5) 0.000
F2 0.122(6) 0.160(7) 0.127(5) 0.000 0.056(5) 0.000
F3 0.122(6) 0.160(7) 0.127(5) 0.000 0.056(5) 0.000
F4 0.122(6) 0.160(7) 0.127(5) 0.000 0.056(5) 0.000
P8 0.211(10) 0.179(8) 0.169(6) -0.006(7) 0.062(7) 0.039(6)
F5 0.211(10) 0.179(8) 0.169(6) -0.006(7) 0.062(7) 0.039(6)
F6 0.211(10) 0.179(8) 0.169(6) -0.006(7) 0.062(7) 0.039(6)
F7 0.211(10) 0.179(8) 0.169(6) -0.006(7) 0.062(7) 0.039(6)
F8 0.211(10) 0.179(8) 0.169(6) -0.006(7) 0.062(7) 0.039(6)
F9 0.211(10) 0.179(8) 0.169(6) -0.006(7) 0.062(7) 0.039(6)
F10 0.211(10) 0.179(8) 0.169(6) -0.006(7) 0.062(7) 0.039(6)
P9 0.199(13) 0.139(9) 0.173(11) 0.060(9) 0.080(9) 0.054(10)
F11 0.199(13) 0.139(9) 0.173(11) 0.060(9) 0.080(9) 0.054(10)
F12 0.199(13) 0.139(9) 0.173(11) 0.060(9) 0.080(9) 0.054(10)
F13 0.199(13) 0.139(9) 0.173(11) 0.060(9) 0.080(9) 0.054(10)
F14 0.199(13) 0.139(9) 0.173(11) 0.060(9) 0.080(9) 0.054(10)
F15 0.199(13) 0.139(9) 0.173(11) 0.060(9) 0.080(9) 0.054(10)
F16 0.199(13) 0.139(9) 0.173(11) 0.060(9) 0.080(9) 0.054(10)
C129 0.165(7) 0.103(5) 0.093(4) 0.006(4) -0.018(4) -0.013(5)
Cl1 0.165(7) 0.103(5) 0.093(4) 0.006(4) -0.018(4) -0.013(5)
Cl2 0.165(7) 0.103(5) 0.093(4) 0.006(4) -0.018(4) -0.013(5)
C130 0.21(2) 0.101(15) 0.140(17) -0.004(12) 0.046(16) -0.016(15)
Cl3 0.21(2) 0.101(15) 0.140(17) -0.004(12) 0.046(16) -0.016(15)
Cl4 0.21(2) 0.101(15) 0.140(17) -0.004(12) 0.046(16) -0.016(15)
C131 0.12(3) 0.05(2) 0.10(3) 0.013(18) 0.02(2) 0.01(2)
Cl5 0.115(8) 0.121(9) 0.098(7) 0.008(6) 0.041(6) -0.045(7)
Cl6 0.080(6) 0.092(7) 0.092(6) 0.015(5) 0.007(5) 0.001(5)
C132 0.166(17) 0.058(9) 0.091(11) 0.000 0.003(11) 0.000
Cl7 0.166(17) 0.058(9) 0.091(11) 0.000 0.003(11) 0.000
Cl8 0.11(5) 0.08(5) 0.06(3) 0.00(3) 0.01(4) 0.06(4)
Cl9 0.11(5) 0.08(5) 0.06(3) 0.00(3) 0.01(4) 0.06(4)
C133 0.11(5) 0.08(5) 0.06(3) 0.00(3) 0.01(4) 0.06(4)
C134 0.11(5) 0.08(5) 0.06(3) 0.00(3) 0.01(4) 0.06(4)
Cl10 0.166(17) 0.058(9) 0.091(11) 0.000 0.003(11) 0.000
C135 0.166(17) 0.058(9) 0.091(11) 0.000 0.003(11) 0.000
Cl11 0.166(17) 0.058(9) 0.091(11) 0.000 0.003(11) 0.000

loop_
_atom_type_symbol
_atom_type_description
_atom_type_scat_dispersion_real
_atom_type_scat_dispersion_imag
_atom_type_scat_source
C C 0.0033 0.0016 'International Tables Vol C Tables 4.2.6.8 and 6.1.1.4'
P P 0.1023 0.0942 'International Tables Vol C Tables 4.2.6.8 and 6.1.1.4'
Au Au -2.0133 8.8022 'International Tables Vol C Tables 4.2.6.8 and 6.1.1.4'
N N 0.0061 0.0033 'International Tables Vol C Tables 4.2.6.8 and 6.1.1.4'
F F 0.0171 0.0103 'International Tables Vol C Tables 4.2.6.8 and 6.1.1.4'
Cl Cl 0.1484 0.1585 'International Tables Vol C Tables 4.2.6.8 and 6.1.1.4'
H H 0.0000 0.0000 'International Tables Vol C Tables 4.2.6.8 and 6.1.1.4'

loop_
_geom_angle_atom_site_label_1
_geom_angle_atom_site_label_2
_geom_angle_atom_site_label_3
_geom_angle
_geom_angle_site_symmetry_1
_geom_angle_site_symmetry_3
N1 Au1 P1 171.2(4) . 2_655
N1 Au1 Au2 44.0(4) . .
P1 Au1 Au2 128.85(13) 2_655 .
N1 Au1 Au3 40.0(4) . .
P1 Au1 Au3 135.01(13) 2_655 .
Au2 Au1 Au3 60.07(2) . .
N1 Au2 P2 174.2(4) . .
N1 Au2 Au1 44.8(4) . .
P2 Au2 Au1 129.63(12) . .
N1 Au2 Au3 41.8(4) . .
P2 Au2 Au3 136.96(12) . .
Au1 Au2 Au3 63.30(2) . .
N1 Au3 P3 173.7(4) . .
N1 Au3 Au2 41.7(4) . .
P3 Au3 Au2 132.20(11) . .
N1 Au3 Au1 40.6(4) . .
P3 Au3 Au1 137.55(11) . .
Au2 Au3 Au1 56.63(2) . .
N2 Au4 P4 174.1(4) . .
N2 Au4 Au5 42.7(4) . .
P4 Au4 Au5 131.93(11) . .
N2 Au4 Au6 43.0(4) . .
P4 Au4 Au6 135.22(11) . .
Au5 Au4 Au6 62.61(2) . .
N2 Au5 P5 174.9(4) . .
N2 Au5 Au4 43.0(4) . .
P5 Au5 Au4 136.43(12) . .
N2 Au5 Au6 40.5(4) . .
P5 Au5 Au6 134.42(12) . .
Au4 Au5 Au6 58.74(2) . .
N2 Au6 P6 175.0(4) . .
N2 Au6 Au4 42.9(4) . .
P6 Au6 Au4 132.22(14) . .
N2 Au6 Au5 40.2(4) . .
P6 Au6 Au5 141.19(13) . .
Au4 Au6 Au5 58.65(2) . .
C7 P1 C5 108.2(12) . .
C7 P1 C114 114.6(10) . .
C5 P1 C114 100.6(11) . .
C7 P1 Au1 111.8(9) . 2_655
C5 P1 Au1 113.3(9) . 2_655
C114 P1 Au1 108.0(5) . 2_655
C13 P2 C19 106.4(9) . .
C13 P2 C62 102.9(9) . .
C19 P2 C62 106.5(7) . .
C13 P2 Au2 116.7(8) . .
C19 P2 Au2 111.1(6) . .
C62 P2 Au2 112.4(6) . .
C37 P3 C31 104.3(8) . .
C37 P3 C25 105.5(7) . .
C31 P3 C25 103.1(8) . .
C37 P3 Au3 109.2(6) . .
C31 P3 Au3 117.0(6) . .
C25 P3 Au3 116.5(5) . .
C49 P4 C55 105.8(8) . .
C49 P4 C43 106.1(7) . .
C55 P4 C43 103.6(7) . .
C49 P4 Au4 114.8(6) . .
C55 P4 Au4 109.8(5) . .
C43 P4 Au4 115.8(6) . .
C87 P5 C81 106.6(7) . .
C87 P5 C75 103.8(9) . .
C81 P5 C75 107.6(9) . .
C87 P5 Au5 109.6(6) . .
C81 P5 Au5 111.1(6) . .
C75 P5 Au5 117.3(7) . .
C93 P6 C99 102.4(11) . .
C93 P6 C105 104.6(8) . .
C99 P6 C105 106.0(11) . .
C93 P6 Au6 120.4(7) . .
C99 P6 Au6 113.1(8) . .
C105 P6 Au6 109.2(6) . .
C121 N1 Au2 120.7(10) . .
C121 N1 Au3 119.1(11) . .
Au2 N1 Au3 96.5(5) . .
C121 N1 Au1 123.4(10) . .
Au2 N1 Au1 91.2(5) . .
Au3 N1 Au1 99.5(6) . .
C117 N2 Au5 124.2(12) . .
C117 N2 Au4 121.4(12) . .
Au5 N2 Au4 94.4(5) . .
C117 N2 Au6 117.1(11) . .
Au5 N2 Au6 99.3(6) . .
Au4 N2 Au6 94.0(5) . .
C2 C1 C6 120.0 . .
C2 C1 H1 120.0 . .
C6 C1 H1 120.0 . .
C3 C2 C1 120.0 . .
C3 C2 H2 120.0 . .
C1 C2 H2 120.0 . .
C2 C3 C4 120.0 . .
C2 C3 H3 120.0 . .
C4 C3 H3 120.0 . .
C3 C4 C5 120.0 . .
C3 C4 H4 120.0 . .
C5 C4 H4 120.0 . .
C4 C5 C6 120.0 . .
C4 C5 P1 121.2(16) . .
C6 C5 P1 118.5(16) . .
C5 C6 C1 120.0 . .
C5 C6 H6 120.0 . .
C1 C6 H6 120.0 . .
C8 C7 C12 120.0 . .
C8 C7 P1 119.7(16) . .
C12 C7 P1 120.1(16) . .
C7 C8 C9 120.0 . .
C7 C8 H8 120.0 . .
C9 C8 H8 120.0 . .
C10 C9 C8 120.0 . .
C10 C9 H9 120.0 . .
C8 C9 H9 120.0 . .
C9 C10 C11 120.0 . .
C9 C10 H10 120.0 . .
C11 C10 H10 120.0 . .
C12 C11 C10 120.0 . .
C12 C11 H11 120.0 . .
C10 C11 H11 120.0 . .
C11 C12 C7 120.0 . .
C11 C12 H12 120.0 . .
C7 C12 H12 120.0 . .
C18 C13 C14 115(2) . .
C18 C13 P2 118.4(17) . .
C14 C13 P2 126.5(19) . .
C15 C14 C13 124(2) . .
C15 C14 H14 117.9 . .
C13 C14 H14 117.9 . .
C14 C15 C16 119(2) . .
C14 C15 H15 120.5 . .
C16 C15 H15 120.5 . .
C17 C16 C15 118(2) . .
C17 C16 H16 120.8 . .
C15 C16 H16 120.8 . .
C16 C17 C18 121(2) . .
C16 C17 H17 119.3 . .
C18 C17 H17 119.3 . .
C13 C18 C17 121(2) . .
C13 C18 H18 119.4 . .
C17 C18 H18 119.4 . .
C20 C19 C24 120.0 . .
C20 C19 P2 122.8(10) . .
C24 C19 P2 117.2(10) . .
C21 C20 C19 120.0 . .
C21 C20 H20 120.0 . .
C19 C20 H20 120.0 . .
C22 C21 C20 120.0 . .
C22 C21 H21 120.0 . .
C20 C21 H21 120.0 . .
C21 C22 C23 120.0 . .
C21 C22 H22 120.0 . .
C23 C22 H22 120.0 . .
C24 C23 C22 120.0 . .
C24 C23 H23 120.0 . .
C22 C23 H23 120.0 . .
C23 C24 C19 120.0 . .
C23 C24 H24 120.0 . .
C19 C24 H24 120.0 . .
C26 C25 C30 120.0 . .
C26 C25 P3 117.4(9) . .
C30 C25 P3 122.6(9) . .
C27 C26 C25 120.0 . .
C27 C26 H26 120.0 . .
C25 C26 H26 120.0 . .
C28 C27 C26 120.0 . .
C28 C27 H27 120.0 . .
C26 C27 H27 120.0 . .
C29 C28 C27 120.0 . .
C29 C28 H28 120.0 . .
C27 C28 H28 120.0 . .
C28 C29 C30 120.0 . .
C28 C29 H29 120.0 . .
C30 C29 H29 120.0 . .
C29 C30 C25 120.0 . .
C29 C30 H30 120.0 . .
C25 C30 H30 120.0 . .
C36 C31 C32 117.1(17) . .
C36 C31 P3 120.0(16) . .
C32 C31 P3 122.7(13) . .
C33 C32 C31 118.6(18) . .
C33 C32 H32 120.7 . .
C31 C32 H32 120.7 . .
C32 C33 C34 123(2) . .
C32 C33 H33 118.7 . .
C34 C33 H33 118.7 . .
C35 C34 C33 115.8(19) . .
C35 C34 H34 122.1 . .
C33 C34 H34 122.1 . .
C34 C35 C36 125(2) . .
C34 C35 H35 117.6 . .
C36 C35 H35 117.6 . .
C35 C36 C31 121(2) . .
C35 C36 H36 119.6 . .
C31 C36 H36 119.6 . .
C42 C37 C38 116.2(15) . .
C42 C37 P3 124.3(13) . .
C38 C37 P3 119.5(12) . .
C39 C38 C37 122.0(15) . .
C39 C38 H38 119.0 . .
C37 C38 H38 119.0 . .
C40 C39 C38 118.9(15) . .
C40 C39 H39 120.6 . .
C38 C39 H39 120.6 . .
C41 C40 C39 119.8(15) . .
C41 C40 C128 121.1(15) . .
C39 C40 C128 118.9(15) . .
C40 C41 C42 121.6(15) . .
C40 C41 H41 119.2 . .
C42 C41 H41 119.2 . .
C41 C42 C37 121.5(15) . .
C41 C42 H42 119.3 . .
C37 C42 H42 119.3 . .
C48 C43 C44 119.9(17) . .
C48 C43 P4 120.3(14) . .
C44 C43 P4 119.4(13) . .
C45 C44 C43 120(2) . .
C45 C44 H44 120.1 . .
C43 C44 H44 120.1 . .
C44 C45 C46 126(2) . .
C44 C45 H45 117.2 . .
C46 C45 H45 117.2 . .
C47 C46 C45 114(2) . .
C47 C46 H46 123.0 . .
C45 C46 H46 123.0 . .
C46 C47 C48 118(2) . .
C46 C47 H47 121.1 . .
C48 C47 H47 121.1 . .
C43 C48 C47 122.5(18) . .
C43 C48 H48 118.8 . .
C47 C48 H48 118.8 . .
C54 C49 C50 120.4(17) . .
C54 C49 P4 123.7(14) . .
C50 C49 P4 115.8(13) . .
C49 C50 C51 122(2) . .
C49 C50 H50 118.8 . .
C51 C50 H50 118.8 . .
C50 C51 C52 114(2) . .
C50 C51 H51 123.2 . .
C52 C51 H51 123.2 . .
C53 C52 C51 121(2) . .
C53 C52 H52 119.5 . .
C51 C52 H52 119.5 . .
C54 C53 C52 122(2) . .
C54 C53 H53 119.0 . .
C52 C53 H53 119.0 . .
C53 C54 C49 121(2) . .
C53 C54 H54 119.7 . .
C49 C54 H54 119.7 . .
C60 C55 C56 117.9(14) . .
C60 C55 P4 122.0(12) . .
C56 C55 P4 120.1(12) . .
C57 C56 C55 121.9(15) . .
C57 C56 H56 119.0 . .
C55 C56 H56 119.0 . .
C56 C57 C58 119.1(16) . .
C56 C57 H57 120.5 . .
C58 C57 H57 120.5 . .
C59 C58 C57 120.2(15) . .
C59 C58 C61 121.3(15) . .
C57 C58 C61 118.5(14) . .
C58 C59 C60 120.7(16) . .
C58 C59 H59 119.6 . .
C60 C59 H59 119.6 . .
C55 C60 C59 120.1(15) . .
C55 C60 H60 119.9 . .
C59 C60 H60 119.9 . .
C125 C61 C68 119.1(15) 2_655 .
C125 C61 C58 122.4(14) 2_655 .
C68 C61 C58 117.9(14) . .
C67 C62 C63 117.7(17) . .
C67 C62 P2 120.0(14) . .
C63 C62 P2 122.2(13) . .
C62 C63 C64 120.0(18) . .
C62 C63 H63 120.0 . .
C64 C63 H63 120.0 . .
C65 C64 C63 120(2) . .
C65 C64 H64 120.1 . .
C63 C64 H64 120.1 . .
C64 C65 C66 118.1(17) . .
C64 C65 C69 121(2) . .
C66 C65 C69 120.3(17) . .
C67 C66 C65 118.4(18) . .
C67 C66 H66 120.8 . .
C65 C66 H66 120.8 . .
C62 C67 C66 125.4(19) . .
C62 C67 H67 117.3 . .
C66 C67 H67 117.3 . .
C128 C68 C61 121.7(15) . .
C128 C68 H68 119.2 . .
C61 C68 H68 119.2 . .
C70 C69 C74 118.0(17) . .
C70 C69 C65 117.7(18) . .
C74 C69 C65 124.2(17) . .
C69 C70 C71 124.4(18) . .
C69 C70 H70 117.8 . .
C71 C70 H70 117.8 . .
C70 C71 C72 115.1(17) . .
C70 C71 C108 125.3(16) . .
C72 C71 C108 119.6(16) . .
C71 C72 C73 123.3(17) . .
C71 C72 H72 118.3 . .
C73 C72 H72 118.3 . .
C74 C73 C72 116.0(17) . .
C74 C73 C111 126.8(18) . .
C72 C73 C111 117.1(17) . .
C73 C74 C69 122.6(17) . .
C73 C74 H74 118.7 . .
C69 C74 H74 118.7 . .
C80 C75 C76 117(2) . .
C80 C75 P5 119.1(17) . .
C76 C75 P5 123.5(16) . .
C77 C76 C75 121(2) . .
C77 C76 H76 119.2 . .
C75 C76 H76 119.3 . .
C78 C77 C76 121(2) . .
C78 C77 H77 119.3 . .
C76 C77 H77 119.3 . .
C77 C78 C79 118(2) . .
C77 C78 H78 121.0 . .
C79 C78 H78 121.0 . .
C80 C79 C78 123(2) . .
C80 C79 H79 118.7 . .
C78 C79 H79 118.7 . .
C79 C80 C75 119(2) . .
C79 C80 H80 120.5 . .
C75 C80 H80 120.5 . .
C86 C81 C82 120.0 . .
C86 C81 P5 116.8(10) . .
C82 C81 P5 123.2(10) . .
C85 C86 C81 120.0 . .
C85 C86 H86 120.0 . .
C81 C86 H86 120.0 . .
C86 C85 C84 120.0 . .
C86 C85 H85 120.0 . .
C84 C85 H85 120.0 . .
C85 C84 C83 120.0 . .
C85 C84 H84 120.0 . .
C83 C84 H84 120.0 . .
C82 C83 C84 120.0 . .
C82 C83 H83 120.0 . .
C84 C83 H83 120.0 . .
C83 C82 C81 120.0 . .
C83 C82 H82 120.0 . .
C81 C82 H82 120.0 . .
C92 C87 C88 116.1(15) . .
C92 C87 P5 117.8(12) . .
C88 C87 P5 125.6(12) . .
C89 C88 C87 123.8(17) . .
C89 C88 H88 118.1 . .
C87 C88 H88 118.1 . .
C88 C89 C90 119.5(17) . .
C88 C89 H89 120.3 . .
C90 C89 H89 120.3 . .
C91 C90 C89 117.3(15) . .
C91 C90 C127 119.3(16) . .
C89 C90 C127 123.0(15) . .
C92 C91 C90 119.0(16) . .
C92 C91 H91 120.5 . .
C90 C91 H91 120.5 . .
C87 C92 C91 123.9(16) . .
C87 C92 H92 118.1 . .
C91 C92 H92 118.1 . .
C94 C93 C98 120.0 . .
C94 C93 P6 123.0(10) . .
C98 C93 P6 117.0(10) . .
C93 C94 C95 120.0 . .
C93 C94 H94 120.0 . .
C95 C94 H94 120.0 . .
C96 C95 C94 120.0 . .
C96 C95 H95 120.0 . .
C94 C95 H95 120.0 . .
C95 C96 C97 120.0 . .
C95 C96 H96 120.0 . .
C97 C96 H96 120.0 . .
C98 C97 C96 120.0 . .
C98 C97 H97 120.0 . .
C96 C97 H97 120.0 . .
C97 C98 C93 120.0 . .
C97 C98 H98 120.0 . .
C93 C98 H98 120.0 . .
C100 C99 C104 121(2) . .
C100 C99 P6 122(2) . .
C104 C99 P6 116.7(18) . .
C99 C100 C101 118(2) . .
C99 C100 H100 121.0 . .
C101 C100 H100 121.0 . .
C102 C101 C100 119(2) . .
C102 C101 H101 120.3 . .
C100 C101 H101 120.3 . .
C103 C102 C101 123(2) . .
C103 C102 H102 118.4 . .
C101 C102 H102 118.4 . .
C102 C103 C104 118(2) . .
C102 C103 H103 121.2 . .
C104 C103 H103 121.2 . .
C103 C104 C99 120(2) . .
C103 C104 H104 120.0 . .
C99 C104 H104 120.0 . .
C106 C105 C110 120.4(17) . .
C106 C105 P6 122.7(15) . .
C110 C105 P6 116.9(14) . .
C107 C106 C105 122.2(19) . .
C107 C106 H106 118.9 . .
C105 C106 H106 118.9 . .
C106 C107 C108 119.1(19) . .
C106 C107 H107 120.5 . .
C108 C107 H107 120.5 . .
C109 C108 C107 119.0(18) . .
C109 C108 C71 120.7(16) . .
C107 C108 C71 120.3(17) . .
C108 C109 C110 122.7(17) . .
C108 C109 H109 118.6 . .
C110 C109 H109 118.6 . .
C109 C110 C105 116.6(16) . .
C109 C110 H110 121.7 . .
C105 C110 H110 121.7 . .
C113 C112 C111 120.0 . .
C113 C112 H112 120.0 . .
C111 C112 H112 120.0 . .
C112 C113 C114 120.0 . .
C112 C113 H113 120.0 . .
C114 C113 H113 120.0 . .
C115 C114 C113 120.0 . .
C115 C114 P1 123.4(8) . .
C113 C114 P1 116.6(8) . .
C116 C115 C114 120.0 . .
C116 C115 H115 120.0 . .
C114 C115 H115 120.0 . .
C115 C116 C111 120.0 . .
C115 C116 H116 120.0 . .
C111 C116 H116 120.0 . .
C116 C111 C112 120.0 . .
C116 C111 C73 122.2(11) . .
C112 C111 C73 117.7(11) . .
N2 C117 C118 114.0(16) . .
N2 C117 C120 110.2(17) . .
C118 C117 C120 108.5(19) . .
N2 C117 C119 106.8(15) . .
C118 C117 C119 107.6(19) . .
C120 C117 C119 109.6(16) . .
C117 C118 H11A 109.5 . .
C117 C118 H11B 109.5 . .
H11A C118 H11B 109.5 . .
C117 C118 H11C 109.5 . .
H11A C118 H11C 109.5 . .
H11B C118 H11C 109.5 . .
C117 C119 H11D 109.5 . .
C117 C119 H11E 109.5 . .
H11D C119 H11E 109.5 . .
C117 C119 H11F 109.5 . .
H11D C119 H11F 109.5 . .
H11E C119 H11F 109.5 . .
C117 C120 H12A 109.5 . .
C117 C120 H12B 109.5 . .
H12A C120 H12B 109.5 . .
C117 C120 H12C 109.5 . .
H12A C120 H12C 109.5 . .
H12B C120 H12C 109.5 . .
C122 C121 N1 109.2(14) . .
C122 C121 C123 111.5(17) . .
N1 C121 C123 105.1(13) . .
C122 C121 C124 111.6(15) . .
N1 C121 C124 108.2(15) . .
C123 C121 C124 111.1(16) . .
C121 C122 H12D 109.5 . .
C121 C122 H12E 109.5 . .
H12D C122 H12E 109.5 . .
C121 C122 H12F 109.5 . .
H12D C122 H12F 109.5 . .
H12E C122 H12F 109.5 . .
C121 C123 H12G 109.5 . .
C121 C123 H12H 109.5 . .
H12G C123 H12H 109.5 . .
C121 C123 H12I 109.5 . .
H12G C123 H12I 109.5 . .
H12H C123 H12I 109.5 . .
C121 C124 H12J 109.5 . .
C121 C124 H12K 109.5 . .
H12J C124 H12K 109.5 . .
C121 C124 H12L 109.5 . .
H12J C124 H12L 109.5 . .
H12K C124 H12L 109.5 . .
C61 C125 C127 120.0(15) 2_655 .
C61 C125 H125 120.0 2_655 .
C127 C125 H125 120.0 . .
C128 C126 C127 122.0(16) 2_655 .
C128 C126 H126 119.0 2_655 .
C127 C126 H126 119.0 . .
C126 C127 C125 118.5(14) . .
C126 C127 C90 118.3(15) . .
C125 C127 C90 123.2(14) . .
C68 C128 C126 118.7(15) . 2_655
C68 C128 C40 122.2(14) . .
C126 C128 C40 119.2(15) 2_655 .
F1 P7 F4 97.8(9) . 2_656
F1 P7 F4 97.8(9) . .
F4 P7 F4 164.3(18) 2_656 .
F1 P7 F2 180.000(7) . .
F4 P7 F2 82.2(9) 2_656 .
F4 P7 F2 82.2(9) . .
F1 P7 F3 89.6(9) . 2_656
F4 P7 F3 90.0(8) 2_656 2_656
F4 P7 F3 90.1(8) . 2_656
F2 P7 F3 90.4(9) . 2_656
F1 P7 F3 89.6(9) . .
F4 P7 F3 90.1(8) 2_656 .
F4 P7 F3 90.0(8) . .
F2 P7 F3 90.4(9) . .
F3 P7 F3 179.2(17) 2_656 .
F5 P8 F8 83.3(15) . .
F5 P8 F7 90.7(10) . .
F8 P8 F7 91.2(14) . .
F5 P8 F6 97.9(16) . .
F8 P8 F6 177.7(16) . .
F7 P8 F6 90.8(14) . .
F5 P8 F10 178.2(13) . .
F8 P8 F10 96.1(15) . .
F7 P8 F10 91.0(9) . .
F6 P8 F10 82.6(14) . .
F5 P8 F9 98.4(13) . .
F8 P8 F9 89.9(14) . .
F7 P8 F9 170.9(13) . .
F6 P8 F9 88.0(14) . .
F10 P8 F9 79.9(9) . .
F12 P9 F15 83.8(19) . .
F12 P9 F16 176(2) . .
F15 P9 F16 92.5(13) . .
F12 P9 F13 92.2(13) . .
F15 P9 F13 174(2) . .
F16 P9 F13 91.7(19) . .
F12 P9 F11 91.3(11) . .
F15 P9 F11 96(2) . .
F16 P9 F11 90.3(10) . .
F13 P9 F11 79(2) . .
F12 P9 F14 89.6(10) . .
F15 P9 F14 92(2) . .
F16 P9 F14 89.4(10) . .
F13 P9 F14 93(2) . .
F11 P9 F14 171(2) . .
Cl1 C129 Cl2 115.5(14) . .
Cl1 C129 H12M 108.4 . .
Cl2 C129 H12M 108.4 . .
Cl1 C129 H12N 108.4 . .
Cl2 C129 H12N 108.4 . .
H12M C129 H12N 107.5 . .
Cl4 C130 Cl3 99(6) . .
Cl4 C130 H13C 111.9 . .
Cl3 C130 H13C 111.9 . .
Cl4 C130 H13D 111.9 . .
Cl3 C130 H13D 111.9 . .
H13C C130 H13D 109.6 . .
Cl5 C131 Cl6 114.2(18) . .
Cl5 C131 H13E 108.7 . .
Cl6 C131 H13E 108.7 . .
Cl5 C131 H13F 108.7 . .
Cl6 C131 H13F 108.7 . .
H13E C131 H13F 107.6 . .
Cl7 C132 Cl7 152(9) . 2_655
Cl7 C132 H13G 98.7 . .
Cl7 C132 H13G 98.7 2_655 .
Cl7 C132 H13H 98.7 . .
Cl7 C132 H13H 98.7 2_655 .
H13G C132 H13H 103.9 . .
Cl9 Cl8 C134 70(2) 2_655 .
Cl9 Cl8 C133 69(2) 2_655 .
C134 Cl8 C133 54(4) . .
Cl8 Cl9 C133 70(2) 2_655 .
Cl8 Cl9 C134 69(2) 2_655 .
C133 Cl9 C134 54(4) . .
Cl9 C133 Cl9 126(4) 2_655 .
Cl9 C133 Cl8 109.3(18) 2_655 2_655
Cl9 C133 Cl8 41(4) . 2_655
Cl9 C133 Cl8 41(4) 2_655 .
Cl9 C133 Cl8 109.3(18) . .
Cl8 C133 Cl8 125(4) 2_655 .
Cl8 C134 Cl8 127(4) . 2_655
Cl8 C134 Cl9 109.5(18) . .
Cl8 C134 Cl9 41(4) 2_655 .
Cl8 C134 Cl9 41(4) . 2_655
Cl8 C134 Cl9 109.5(18) 2_655 2_655
Cl9 C134 Cl9 125(4) . 2_655
Cl10 C135 Cl11 111.1(18) . .
Cl10 C135 H13A 109.4 . .
Cl11 C135 H13A 109.4 . .
Cl10 C135 H13B 109.4 . .
Cl11 C135 H13B 109.4 . .
H13A C135 H13B 108.0 . .

loop_
_geom_bond_atom_site_label_1
_geom_bond_atom_site_label_2
_geom_bond_distance
_geom_bond_site_symmetry_2
Au1 N1 2.075(14) .
Au1 P1 2.263(5) 2_655
Au1 Au2 2.9426(10) .
Au1 Au3 3.1480(10) .
Au2 N1 2.044(13) .
Au2 P2 2.235(5) .
Au2 Au3 3.0538(10) .
Au3 N1 2.050(13) .
Au3 P3 2.233(4) .
Au4 N2 2.067(13) .
Au4 P4 2.235(4) .
Au4 Au5 3.0243(10) .
Au4 Au6 3.0272(10) .
Au5 N2 2.056(14) .
Au5 P5 2.237(5) .
Au5 Au6 3.1445(11) .
Au6 N2 2.070(14) .
Au6 P6 2.228(5) .
P1 C7 1.815(19) .
P1 C5 1.825(17) .
P1 C114 1.829(10) .
P1 Au1 2.263(5) 2_655
P2 C13 1.75(2) .
P2 C19 1.809(11) .
P2 C62 1.826(16) .
P3 C37 1.779(16) .
P3 C31 1.788(18) .
P3 C25 1.799(10) .
P4 C49 1.787(17) .
P4 C55 1.812(16) .
P4 C43 1.830(17) .
P5 C87 1.792(15) .
P5 C81 1.792(10) .
P5 C75 1.81(2) .
P6 C93 1.809(12) .
P6 C99 1.83(2) .
P6 C105 1.833(17) .
N1 C121 1.51(2) .
N2 C117 1.43(2) .
C1 C2 1.3900 .
C1 C6 1.3900 .
C1 H1 0.9300 .
C2 C3 1.3900 .
C2 H2 0.9300 .
C3 C4 1.3900 .
C3 H3 0.9300 .
C4 C5 1.3900 .
C4 H4 0.9300 .
C5 C6 1.3900 .
C6 H6 0.9300 .
C7 C8 1.3900 .
C7 C12 1.3900 .
C8 C9 1.3900 .
C8 H8 0.9300 .
C9 C10 1.3900 .
C9 H9 0.9300 .
C10 C11 1.3900 .
C10 H10 0.9300 .
C11 C12 1.3900 .
C11 H11 0.9300 .
C12 H12 0.9300 .
C13 C18 1.40(3) .
C13 C14 1.41(3) .
C14 C15 1.37(3) .
C14 H14 0.9300 .
C15 C16 1.41(3) .
C15 H15 0.9300 .
C16 C17 1.36(3) .
C16 H16 0.9300 .
C17 C18 1.42(3) .
C17 H17 0.9300 .
C18 H18 0.9300 .
C19 C20 1.3900 .
C19 C24 1.3900 .
C20 C21 1.3900 .
C20 H20 0.9300 .
C21 C22 1.3900 .
C21 H21 0.9300 .
C22 C23 1.3900 .
C22 H22 0.9300 .
C23 C24 1.3900 .
C23 H23 0.9300 .
C24 H24 0.9300 .
C25 C26 1.3900 .
C25 C30 1.3900 .
C26 C27 1.3900 .
C26 H26 0.9300 .
C27 C28 1.3900 .
C27 H27 0.9300 .
C28 C29 1.3900 .
C28 H28 0.9300 .
C29 C30 1.3900 .
C29 H29 0.9300 .
C30 H30 0.9300 .
C31 C36 1.38(2) .
C31 C32 1.40(3) .
C32 C33 1.37(3) .
C32 H32 0.9300 .
C33 C34 1.40(3) .
C33 H33 0.9300 .
C34 C35 1.30(3) .
C34 H34 0.9300 .
C35 C36 1.35(3) .
C35 H35 0.9300 .
C36 H36 0.9300 .
C37 C42 1.39(2) .
C37 C38 1.44(2) .
C38 C39 1.40(2) .
C38 H38 0.9300 .
C39 C40 1.39(2) .
C39 H39 0.9300 .
C40 C41 1.38(2) .
C40 C128 1.47(2) .
C41 C42 1.39(2) .
C41 H41 0.9300 .
C42 H42 0.9300 .
C43 C48 1.31(2) .
C43 C44 1.36(2) .
C44 C45 1.21(3) .
C44 H44 0.9300 .
C45 C46 1.48(3) .
C45 H45 0.9300 .
C46 C47 1.35(3) .
C46 H46 0.9300 .
C47 C48 1.42(2) .
C47 H47 0.9300 .
C48 H48 0.9300 .
C49 C54 1.39(2) .
C49 C50 1.42(3) .
C50 C51 1.46(3) .
C50 H50 0.9300 .
C51 C52 1.49(3) .
C51 H51 0.9300 .
C52 C53 1.41(3) .
C52 H52 0.9300 .
C53 C54 1.36(3) .
C53 H53 0.9300 .
C54 H54 0.9300 .
C55 C60 1.37(2) .
C55 C56 1.40(2) .
C56 C57 1.36(2) .
C56 H56 0.9300 .
C57 C58 1.40(2) .
C57 H57 0.9300 .
C58 C59 1.35(2) .
C58 C61 1.51(2) .
C59 C60 1.41(2) .
C59 H59 0.9300 .
C60 H60 0.9300 .
C61 C125 1.39(2) 2_655
C61 C68 1.42(2) .
C62 C67 1.31(2) .
C62 C63 1.33(3) .
C63 C64 1.45(3) .
C63 H63 0.9300 .
C64 C65 1.36(3) .
C64 H64 0.9300 .
C65 C66 1.37(3) .
C65 C69 1.46(2) .
C66 C67 1.37(3) .
C66 H66 0.9300 .
C67 H67 0.9300 .
C68 C128 1.37(2) .
C68 H68 0.9300 .
C69 C70 1.37(2) .
C69 C74 1.39(2) .
C70 C71 1.40(2) .
C70 H70 0.9300 .
C71 C72 1.40(2) .
C71 C108 1.48(2) .
C72 C73 1.43(3) .
C72 H72 0.9300 .
C73 C74 1.38(2) .
C73 C111 1.48(2) .
C74 H74 0.9300 .
C75 C80 1.39(3) .
C75 C76 1.40(3) .
C76 C77 1.36(3) .
C76 H76 0.9300 .
C77 C78 1.32(2) .
C77 H77 0.9300 .
C78 C79 1.41(3) .
C78 H78 0.9300 .
C79 C80 1.35(3) .
C79 H79 0.9300 .
C80 H80 0.9300 .
C81 C86 1.3900 .
C81 C82 1.3900 .
C86 C85 1.3900 .
C86 H86 0.9300 .
C85 C84 1.3900 .
C85 H85 0.9300 .
C84 C83 1.3900 .
C84 H84 0.9300 .
C83 C82 1.3900 .
C83 H83 0.9300 .
C82 H82 0.9300 .
C87 C92 1.34(2) .
C87 C88 1.39(2) .
C88 C89 1.33(2) .
C88 H88 0.9300 .
C89 C90 1.42(2) .
C89 H89 0.9300 .
C90 C91 1.40(2) .
C90 C127 1.48(2) .
C91 C92 1.37(2) .
C91 H91 0.9300 .
C92 H92 0.9300 .
C93 C94 1.3900 .
C93 C98 1.3900 .
C94 C95 1.3900 .
C94 H94 0.9300 .
C95 C96 1.3900 .
C95 H95 0.9300 .
C96 C97 1.3900 .
C96 H96 0.9300 .
C97 C98 1.3900 .
C97 H97 0.9300 .
C98 H98 0.9300 .
C99 C100 1.34(3) .
C99 C104 1.40(3) .
C100 C101 1.38(3) .
C100 H100 0.9300 .
C101 C102 1.38(3) .
C101 H101 0.9300 .
C102 C103 1.29(3) .
C102 H102 0.9300 .
C103 C104 1.40(3) .
C103 H103 0.9300 .
C104 H104 0.9300 .
C105 C106 1.39(2) .
C105 C110 1.40(2) .
C106 C107 1.35(3) .
C106 H106 0.9300 .
C107 C108 1.41(3) .
C107 H107 0.9300 .
C108 C109 1.38(2) .
C109 C110 1.40(2) .
C109 H109 0.9300 .
C110 H110 0.9300 .
C112 C113 1.3900 .
C112 C111 1.3900 .
C112 H112 0.9300 .
C113 C114 1.3900 .
C113 H113 0.9300 .
C114 C115 1.3900 .
C115 C116 1.3900 .
C115 H115 0.9300 .
C116 C111 1.3900 .
C116 H116 0.9300 .
C117 C118 1.44(3) .
C117 C120 1.49(3) .
C117 C119 1.57(3) .
C118 H11A 0.9600 .
C118 H11B 0.9600 .
C118 H11C 0.9600 .
C119 H11D 0.9600 .
C119 H11E 0.9600 .
C119 H11F 0.9600 .
C120 H12A 0.9600 .
C120 H12B 0.9600 .
C120 H12C 0.9600 .
C121 C122 1.49(2) .
C121 C123 1.56(3) .
C121 C124 1.58(3) .
C122 H12D 0.9600 .
C122 H12E 0.9600 .
C122 H12F 0.9600 .
C123 H12G 0.9600 .
C123 H12H 0.9600 .
C123 H12I 0.9600 .
C124 H12J 0.9600 .
C124 H12K 0.9600 .
C124 H12L 0.9600 .
C125 C61 1.39(2) 2_655
C125 C127 1.41(2) .
C125 H125 0.9300 .
C126 C128 1.39(2) 2_655
C126 C127 1.41(2) .
C126 H126 0.9300 .
C128 C126 1.39(2) 2_655
P7 F1 1.537(16) .
P7 F4 1.552(13) 2_656
P7 F4 1.552(13) .
P7 F2 1.586(16) .
P7 F3 1.605(13) 2_656
P7 F3 1.605(13) .
P8 F5 1.533(16) .
P8 F8 1.533(16) .
P8 F7 1.545(15) .
P8 F6 1.572(16) .
P8 F10 1.611(15) .
P8 F9 1.629(15) .
P9 F12 1.520(16) .
P9 F15 1.525(18) .
P9 F16 1.540(16) .
P9 F13 1.547(18) .
P9 F11 1.574(17) .
P9 F14 1.577(17) .
C129 Cl1 1.692(17) .
C129 Cl2 1.720(17) .
C129 H12M 0.9700 .
C129 H12N 0.9700 .
C130 Cl4 1.65(11) .
C130 Cl3 1.89(10) .
C130 H13C 0.9700 .
C130 H13D 0.9700 .
C131 Cl5 1.69(3) .
C131 Cl6 1.74(3) .
C131 H13E 0.9700 .
C131 H13F 0.9700 .
C132 Cl7 1.47(3) .
C132 Cl7 1.47(3) 2_655
C132 H13G 0.9700 .
C132 H13H 0.9700 .
Cl8 Cl9 1.20(11) 2_655
Cl8 C134 1.69(2) .
Cl8 C133 1.71(2) .
Cl9 Cl8 1.20(11) 2_655
Cl9 C133 1.69(2) .
Cl9 C134 1.70(2) .
C133 Cl9 1.69(2) 2_655
C133 Cl8 1.71(2) 2_655
C134 Cl8 1.69(2) 2_655
C134 Cl9 1.70(2) 2_655
Cl10 C135 1.67(2) .
C135 Cl11 1.68(2) .
C135 H13A 0.9700 .
C135 H13B 0.9700 .

loop_
_platon_squeeze_void_nr
_platon_squeeze_void_average_x
_platon_squeeze_void_average_y
_platon_squeeze_void_average_z
_platon_squeeze_void_volume
_platon_squeeze_void_count_electrons
_platon_squeeze_void_content
1 0.045 0.095 0.621 7 1 ' '
2 0.045 0.905 0.121 7 1 ' '
3 0.239 0.485 0.791 91 16 ' '
4 0.239 0.515 0.291 91 16 ' '
5 0.261 0.015 0.209 91 16 ' '
6 0.261 0.985 0.709 91 16 ' '
7 0.455 0.405 0.379 7 1 ' '
8 0.455 0.595 0.879 7 1 ' '
9 0.545 0.405 0.121 7 1 ' '
10 0.545 0.595 0.621 7 1 ' '
11 0.739 0.015 0.291 91 16 ' '
12 0.739 0.985 0.791 91 16 ' '
13 0.761 0.485 0.709 91 16 ' '
14 0.761 0.515 0.209 91 16 ' '
15 0.955 0.095 0.879 7 1 ' '
16 0.955 0.905 0.379 7 1 ' '
